data_7022785
loop_
_publ_author_name
'Crozier, Alan R.'
'Sch\"adle, Christoph'
'Maichle-M\"ossmer, C\"acilia'
'T\"ornroos, Karl W'
'Anwander, Reiner'

_publ_section_title
;
 Synthesis and grafting of CAN-derived tetravalent cerium alkoxide
 silylamide precursors onto mesoporous silica MCM-41.
;
_journal_issue 15
_journal_name_full 'Dalton transactions (Cambridge, England : 2003)'
_journal_page_first 5491
_journal_page_last 5499
_journal_paper_doi 10.1039/c3dt33005b
_journal_volume 42
_journal_year 2013
_chemical_formula_moiety 'C30 H78 Ce2 N2 O6 Si4'
_chemical_formula_sum 'C30 H78 Ce2 N2 O6 Si4'
_chemical_formula_weight 955.54
_chemical_name_systematic
;
ac334
;
_space_group_IT_number 61
_symmetry_cell_setting orthorhombic
_symmetry_space_group_name_Hall '-P 2ac 2ab'
_symmetry_space_group_name_H-M 'P b c a'
_atom_sites_solution_hydrogens geom
_atom_sites_solution_primary direct
_atom_sites_solution_secondary difmap
_audit_creation_method SHELXL-97
_cell_angle_alpha 90.00
_cell_angle_beta 90.00
_cell_angle_gamma 90.00
_cell_formula_units_Z 4
_cell_length_a 15.2304(16)
_cell_length_b 18.3123(18)
_cell_length_c 16.960(2)
_cell_measurement_reflns_used 26311
_cell_measurement_temperature 173(2)
_cell_measurement_theta_max 55.03
_cell_measurement_theta_min 5.79
_cell_volume 4730.2(9)
_computing_cell_refinement X-Area
_computing_data_collection X-Area
_computing_data_reduction X-Area
_computing_molecular_graphics Ortep2
_computing_publication_material POV-Ray
_computing_structure_refinement 'SHELXL-97 (Sheldrick, 1997)'
_computing_structure_solution 'SHELXS-97 (Sheldrick, 1990)'
_diffrn_ambient_temperature 173(2)
_diffrn_measured_fraction_theta_full 0.998
_diffrn_measured_fraction_theta_max 0.998
_diffrn_measurement_device_type StoeIPDS2T
_diffrn_measurement_method 'omega scans'
_diffrn_radiation_monochromator graphite
_diffrn_radiation_source 'fine-focus sealed tube'
_diffrn_radiation_type MoK\a
_diffrn_radiation_wavelength 0.71073
_diffrn_reflns_av_R_equivalents 0.1909
_diffrn_reflns_av_sigmaI/netI 0.0610
_diffrn_reflns_limit_h_max 18
_diffrn_reflns_limit_h_min -18
_diffrn_reflns_limit_k_max 22
_diffrn_reflns_limit_k_min -22
_diffrn_reflns_limit_l_max 20
_diffrn_reflns_limit_l_min -20
_diffrn_reflns_number 55312
_diffrn_reflns_theta_full 25.35
_diffrn_reflns_theta_max 25.35
_diffrn_reflns_theta_min 2.97
_exptl_absorpt_coefficient_mu 2.035
_exptl_absorpt_correction_T_max 1.44821
_exptl_absorpt_correction_T_min 0.40053
_exptl_absorpt_correction_type empirical
_exptl_absorpt_process_details MulAbs
_exptl_crystal_colour red
_exptl_crystal_density_diffrn 1.342
_exptl_crystal_density_method 'not measured'
_exptl_crystal_description prism
_exptl_crystal_F_000 1968
_exptl_crystal_size_max 0.20
_exptl_crystal_size_mid 0.15
_exptl_crystal_size_min 0.10
_refine_diff_density_max 1.485
_refine_diff_density_min -1.737
_refine_diff_density_rms 0.108
_refine_ls_extinction_method none
_refine_ls_goodness_of_fit_ref 1.151
_refine_ls_hydrogen_treatment constr
_refine_ls_matrix_type full
_refine_ls_number_parameters 211
_refine_ls_number_reflns 4321
_refine_ls_number_restraints 0
_refine_ls_restrained_S_all 1.151
_refine_ls_R_factor_all 0.0958
_refine_ls_R_factor_gt 0.0673
_refine_ls_shift/su_max 0.001
_refine_ls_shift/su_mean 0.000
_refine_ls_structure_factor_coef Fsqd
_refine_ls_weighting_details 'calc w=1/[\s^2^(Fo^2^)+(0.0407P)^2^+15.4987P] where P=(Fo^2^+2Fc^2^)/3'
_refine_ls_weighting_scheme calc
_refine_ls_wR_factor_gt 0.1347
_refine_ls_wR_factor_ref 0.1475
_reflns_number_gt 3137
_reflns_number_total 4321
_reflns_threshold_expression >2sigma(I)
_cod_data_source_file c3dt33005b.txt
_cod_data_source_block Compound1
_cod_original_sg_symbol_Hall -P2ac2ab
_cod_original_sg_symbol_H-M Pbca
_cod_database_code 7022785

loop_
_symmetry_equiv_pos_as_xyz
'x, y, z'
'-x+1/2, -y, z+1/2'
'x+1/2, -y+1/2, -z'
'-x, y+1/2, -z+1/2'
'-x, -y, -z'
'x-1/2, y, -z-1/2'
'-x-1/2, y-1/2, z'
'x, -y-1/2, z-1/2'

loop_
_atom_site_label
_atom_site_type_symbol
_atom_site_fract_x
_atom_site_fract_y
_atom_site_fract_z
_atom_site_U_iso_or_equiv
_atom_site_adp_type
_atom_site_occupancy
_atom_site_symmetry_multiplicity
_atom_site_calc_flag
_atom_site_refinement_flags
Ce1 Ce 0.40856(3) 0.07418(2) 0.50315(2) 0.03935(17) Uani 1 1 d .
Si1 Si 0.21916(14) -0.01836(12) 0.49333(12) 0.0486(5) Uani 1 1 d .
Si2 Si 0.21331(15) 0.10922(13) 0.60842(13) 0.0494(5) Uani 1 1 d .
O1 O 0.4556(4) 0.1514(3) 0.5805(3) 0.0575(15) Uani 1 1 d .
O2 O 0.5233(3) 0.0245(3) 0.4304(3) 0.0396(11) Uani 1 1 d .
O3 O 0.3756(4) 0.1378(3) 0.4074(3) 0.0562(14) Uani 1 1 d .
N1 N 0.2672(4) 0.0528(3) 0.5427(3) 0.0432(15) Uani 1 1 d .
C1 C 0.3084(5) -0.0634(5) 0.4333(5) 0.059(2) Uani 1 1 d .
H1A H 0.3331 -0.0280 0.3961 0.089 Uiso 1 1 calc R
H1B H 0.2837 -0.1048 0.4041 0.089 Uiso 1 1 calc R
H1C H 0.3549 -0.0809 0.4686 0.089 Uiso 1 1 calc R
C2 C 0.1325(6) 0.0096(6) 0.4210(5) 0.072(3) Uani 1 1 d .
H2A H 0.0826 0.0308 0.4494 0.108 Uiso 1 1 calc R
H2B H 0.1128 -0.0333 0.3913 0.108 Uiso 1 1 calc R
H2C H 0.1567 0.0459 0.3845 0.108 Uiso 1 1 calc R
C3 C 0.1705(7) -0.0888(5) 0.5612(6) 0.072(3) Uani 1 1 d .
H3A H 0.2166 -0.1085 0.5955 0.107 Uiso 1 1 calc R
H3B H 0.1450 -0.1285 0.5299 0.107 Uiso 1 1 calc R
H3C H 0.1247 -0.0662 0.5935 0.107 Uiso 1 1 calc R
C4 C 0.2364(6) 0.2073(5) 0.5848(6) 0.076(3) Uani 1 1 d .
H4A H 0.3000 0.2155 0.5848 0.113 Uiso 1 1 calc R
H4B H 0.2088 0.2386 0.6245 0.113 Uiso 1 1 calc R
H4C H 0.2125 0.2190 0.5326 0.113 Uiso 1 1 calc R
C5 C 0.0909(5) 0.0991(6) 0.6071(6) 0.066(2) Uani 1 1 d .
H5A H 0.0688 0.1092 0.5539 0.098 Uiso 1 1 calc R
H5B H 0.0647 0.1336 0.6444 0.098 Uiso 1 1 calc R
H5C H 0.0751 0.0492 0.6222 0.098 Uiso 1 1 calc R
C6 C 0.2508(6) 0.0920(6) 0.7111(4) 0.073(3) Uani 1 1 d .
H6A H 0.2400 0.0408 0.7248 0.109 Uiso 1 1 calc R
H6B H 0.2183 0.1237 0.7475 0.109 Uiso 1 1 calc R
H6C H 0.3137 0.1024 0.7152 0.109 Uiso 1 1 calc R
C7 C 0.4879(8) 0.2145(6) 0.6179(6) 0.093(4) Uani 1 1 d .
H7 H 0.4334 0.2434 0.6281 0.112 Uiso 1 1 calc R
C8 C 0.5206(9) 0.2017(6) 0.6940(6) 0.104(4) Uani 1 1 d .
H8A H 0.4759 0.1768 0.7256 0.155 Uiso 1 1 calc R
H8B H 0.5357 0.2483 0.7189 0.155 Uiso 1 1 calc R
H8C H 0.5732 0.1710 0.6907 0.155 Uiso 1 1 calc R
C9 C 0.5363(9) 0.2606(7) 0.5646(7) 0.106(4) Uani 1 1 d .
H9A H 0.5519 0.3063 0.5913 0.158 Uiso 1 1 calc R
H9B H 0.5001 0.2715 0.5183 0.158 Uiso 1 1 calc R
H9C H 0.5900 0.2355 0.5479 0.158 Uiso 1 1 calc R
C10 C 0.5584(6) 0.0396(5) 0.3535(4) 0.054(2) Uani 1 1 d .
H10 H 0.6116 0.0081 0.3466 0.065 Uiso 1 1 calc R
C11 C 0.5882(6) 0.1175(6) 0.3480(5) 0.070(3) Uani 1 1 d .
H11A H 0.5378 0.1500 0.3557 0.105 Uiso 1 1 calc R
H11B H 0.6139 0.1263 0.2958 0.105 Uiso 1 1 calc R
H11C H 0.6323 0.1271 0.3887 0.105 Uiso 1 1 calc R
C12 C 0.4932(6) 0.0181(5) 0.2898(4) 0.064(3) Uani 1 1 d .
H12A H 0.4749 -0.0327 0.2979 0.096 Uiso 1 1 calc R
H12B H 0.5209 0.0229 0.2379 0.096 Uiso 1 1 calc R
H12C H 0.4418 0.0501 0.2927 0.096 Uiso 1 1 calc R
C13 C 0.3490(8) 0.1879(6) 0.3490(6) 0.083(3) Uani 1 1 d .
H13 H 0.3968 0.1840 0.3087 0.100 Uiso 1 1 calc R
C14 C 0.3567(8) 0.2640(5) 0.3763(6) 0.085(3) Uani 1 1 d .
H14A H 0.3374 0.2971 0.3343 0.128 Uiso 1 1 calc R
H14B H 0.4180 0.2745 0.3897 0.128 Uiso 1 1 calc R
H14C H 0.3197 0.2710 0.4230 0.128 Uiso 1 1 calc R
C15 C 0.2740(9) 0.1667(7) 0.3067(8) 0.139(6) Uani 1 1 d .
H15A H 0.2811 0.1162 0.2884 0.209 Uiso 1 1 calc R
H15B H 0.2662 0.1990 0.2612 0.209 Uiso 1 1 calc R
H15C H 0.2224 0.1699 0.3410 0.209 Uiso 1 1 calc R

loop_
_atom_site_aniso_label
_atom_site_aniso_U_11
_atom_site_aniso_U_22
_atom_site_aniso_U_33
_atom_site_aniso_U_23
_atom_site_aniso_U_13
_atom_site_aniso_U_12
Ce1 0.0392(3) 0.0405(3) 0.0383(3) 0.00111(19) -0.00120(18) 0.00018(18)
Si1 0.0428(12) 0.0540(13) 0.0489(11) -0.0051(10) -0.0002(10) -0.0066(11)
Si2 0.0450(12) 0.0540(14) 0.0491(11) -0.0041(10) 0.0031(10) 0.0024(12)
O1 0.067(4) 0.050(3) 0.055(3) -0.010(3) -0.010(3) -0.012(3)
O2 0.041(3) 0.040(3) 0.038(2) 0.004(2) 0.007(2) 0.001(2)
O3 0.062(4) 0.057(4) 0.049(3) 0.009(3) -0.004(3) 0.007(3)
N1 0.042(4) 0.045(4) 0.042(3) -0.001(3) 0.001(3) -0.004(3)
C1 0.051(5) 0.067(6) 0.060(5) -0.024(4) 0.000(4) -0.002(5)
C2 0.061(6) 0.090(8) 0.067(6) -0.006(5) -0.015(5) -0.006(6)
C3 0.074(7) 0.058(6) 0.083(6) 0.002(5) 0.010(5) -0.007(5)
C4 0.064(6) 0.063(6) 0.100(7) -0.016(5) 0.010(6) 0.005(5)
C5 0.053(6) 0.069(6) 0.075(6) -0.002(5) 0.007(5) 0.001(5)
C6 0.073(7) 0.097(8) 0.047(5) -0.016(5) 0.000(4) 0.021(6)
C7 0.120(10) 0.080(8) 0.079(7) -0.013(6) -0.021(7) -0.037(7)
C8 0.157(12) 0.093(9) 0.061(6) -0.018(6) -0.026(7) -0.031(8)
C9 0.126(10) 0.093(9) 0.097(8) 0.021(7) -0.023(8) -0.061(8)
C10 0.052(5) 0.064(6) 0.045(4) 0.013(4) 0.010(4) 0.009(4)
C11 0.055(6) 0.082(7) 0.073(6) 0.032(5) 0.008(5) -0.007(5)
C12 0.082(7) 0.069(7) 0.040(4) 0.000(4) 0.008(4) 0.010(5)
C13 0.125(10) 0.057(6) 0.068(6) 0.013(5) -0.034(6) 0.016(6)
C14 0.128(10) 0.058(7) 0.070(6) 0.015(5) -0.006(6) 0.016(7)
C15 0.143(12) 0.111(11) 0.163(13) 0.052(9) -0.100(11) -0.022(10)

loop_
_atom_type_symbol
_atom_type_description
_atom_type_scat_dispersion_real
_atom_type_scat_dispersion_imag
_atom_type_scat_source
C C 0.0033 0.0016 'International Tables Vol C Tables 4.2.6.8 and 6.1.1.4'
H H 0.0000 0.0000 'International Tables Vol C Tables 4.2.6.8 and 6.1.1.4'
Ce Ce -0.2486 2.6331 'International Tables Vol C Tables 4.2.6.8 and 6.1.1.4'
N N 0.0061 0.0033 'International Tables Vol C Tables 4.2.6.8 and 6.1.1.4'
O O 0.0106 0.0060 'International Tables Vol C Tables 4.2.6.8 and 6.1.1.4'
Si Si 0.0817 0.0704 'International Tables Vol C Tables 4.2.6.8 and 6.1.1.4'

loop_
_geom_angle_atom_site_label_1
_geom_angle_atom_site_label_2
_geom_angle_atom_site_label_3
_geom_angle
_geom_angle_site_symmetry_1
_geom_angle_site_symmetry_3
O1 Ce1 O3 101.4(2) . .
O1 Ce1 N1 105.0(2) . .
O3 Ce1 N1 95.6(2) . .
O1 Ce1 O2 110.2(2) . .
O3 Ce1 O2 89.24(19) . .
N1 Ce1 O2 142.7(2) . .
O1 Ce1 O2 93.9(2) . 5_656
O3 Ce1 O2 155.91(19) . 5_656
N1 Ce1 O2 98.20(19) . 5_656
O2 Ce1 O2 67.92(17) . 5_656
O1 Ce1 Si1 132.79(17) . .
O3 Ce1 Si1 92.13(17) . .
N1 Ce1 Si1 28.09(15) . .
O2 Ce1 Si1 115.00(13) . .
O2 Ce1 Si1 90.88(13) 5_656 .
O1 Ce1 Ce1 104.36(17) . 5_656
O3 Ce1 Ce1 123.20(16) . 5_656
N1 Ce1 Ce1 124.17(16) . 5_656
O2 Ce1 Ce1 34.32(11) . 5_656
O2 Ce1 Ce1 33.60(11) 5_656 5_656
Si1 Ce1 Ce1 105.18(4) . 5_656
N1 Si1 C2 114.4(4) . .
N1 Si1 C3 113.0(4) . .
C2 Si1 C3 108.1(5) . .
N1 Si1 C1 106.8(3) . .
C2 Si1 C1 105.9(4) . .
C3 Si1 C1 108.3(4) . .
N1 Si1 Ce1 39.0(2) . .
C2 Si1 Ce1 120.1(3) . .
C3 Si1 Ce1 131.0(3) . .
C1 Si1 Ce1 68.2(3) . .
N1 Si2 C6 110.9(4) . .
N1 Si2 C4 110.2(4) . .
C6 Si2 C4 107.8(5) . .
N1 Si2 C5 113.9(4) . .
C6 Si2 C5 107.5(4) . .
C4 Si2 C5 106.2(5) . .
C7 O1 Ce1 166.8(6) . .
C10 O2 Ce1 133.4(4) . .
C10 O2 Ce1 114.5(4) . 5_656
Ce1 O2 Ce1 112.08(17) . 5_656
C13 O3 Ce1 172.7(6) . .
Si1 N1 Si2 124.6(4) . .
Si1 N1 Ce1 112.9(3) . .
Si2 N1 Ce1 122.2(3) . .
C8 C7 O1 113.7(10) . .
C8 C7 C9 119.5(10) . .
O1 C7 C9 112.2(9) . .
O2 C10 C11 110.6(7) . .
O2 C10 C12 110.6(7) . .
C11 C10 C12 113.6(7) . .
C15 C13 O3 114.3(10) . .
C15 C13 C14 119.1(11) . .
O3 C13 C14 111.8(8) . .

loop_
_geom_bond_atom_site_label_1
_geom_bond_atom_site_label_2
_geom_bond_distance
_geom_bond_site_symmetry_2
Ce1 O1 2.058(5) .
Ce1 O3 2.061(5) .
Ce1 N1 2.289(6) .
Ce1 O2 2.324(5) .
Ce1 O2 2.368(5) 5_656
Ce1 Si1 3.350(2) .
Ce1 Ce1 3.8924(8) 5_656
Si1 N1 1.712(6) .
Si1 C2 1.873(9) .
Si1 C3 1.881(9) .
Si1 C1 1.888(8) .
Si2 N1 1.728(6) .
Si2 C6 1.860(8) .
Si2 C4 1.873(10) .
Si2 C5 1.874(8) .
O1 C7 1.405(11) .
O2 C10 1.438(8) .
O2 Ce1 2.368(5) 5_656
O3 C13 1.410(10) .
C7 C8 1.404(13) .
C7 C9 1.441(14) .
C10 C11 1.501(13) .
C10 C12 1.519(11) .
C13 C15 1.403(14) .
C13 C14 1.473(14) .

loop_
_geom_torsion_atom_site_label_1
_geom_torsion_atom_site_label_2
_geom_torsion_atom_site_label_3
_geom_torsion_atom_site_label_4
_geom_torsion
_geom_torsion_site_symmetry_1
_geom_torsion_site_symmetry_4
O1 Ce1 Si1 N1 9.7(4) . .
O3 Ce1 Si1 N1 -98.0(4) . .
O2 Ce1 Si1 N1 171.9(3) . .
O2 Ce1 Si1 N1 105.9(3) 5_656 .
Ce1 Ce1 Si1 N1 136.7(3) 5_656 .
O1 Ce1 Si1 C2 102.2(4) . .
O3 Ce1 Si1 C2 -5.5(4) . .
N1 Ce1 Si1 C2 92.5(5) . .
O2 Ce1 Si1 C2 -95.7(4) . .
O2 Ce1 Si1 C2 -161.6(4) 5_656 .
Ce1 Ce1 Si1 C2 -130.8(4) 5_656 .
O1 Ce1 Si1 C3 -65.8(5) . .
O3 Ce1 Si1 C3 -173.6(4) . .
N1 Ce1 Si1 C3 -75.6(5) . .
O2 Ce1 Si1 C3 96.3(4) . .
O2 Ce1 Si1 C3 30.3(4) 5_656 .
Ce1 Ce1 Si1 C3 61.1(4) 5_656 .
O1 Ce1 Si1 C1 -161.5(4) . .
O3 Ce1 Si1 C1 90.7(3) . .
N1 Ce1 Si1 C1 -171.3(5) . .
O2 Ce1 Si1 C1 0.6(3) . .
O2 Ce1 Si1 C1 -65.4(3) 5_656 .
Ce1 Ce1 Si1 C1 -34.6(3) 5_656 .
O3 Ce1 O1 C7 -14(3) . .
N1 Ce1 O1 C7 -113(3) . .
O2 Ce1 O1 C7 80(3) . .
O2 Ce1 O1 C7 148(3) 5_656 .
Si1 Ce1 O1 C7 -118(3) . .
Ce1 Ce1 O1 C7 115(3) 5_656 .
O1 Ce1 O2 C10 -96.7(7) . .
O3 Ce1 O2 C10 5.3(7) . .
N1 Ce1 O2 C10 103.6(7) . .
O2 Ce1 O2 C10 177.4(8) 5_656 .
Si1 Ce1 O2 C10 97.2(6) . .
Ce1 Ce1 O2 C10 177.4(8) 5_656 .
O1 Ce1 O2 Ce1 85.9(2) . 5_656
O3 Ce1 O2 Ce1 -172.2(2) . 5_656
N1 Ce1 O2 Ce1 -73.8(4) . 5_656
O2 Ce1 O2 Ce1 0.0 5_656 5_656
Si1 Ce1 O2 Ce1 -80.2(2) . 5_656
O1 Ce1 O3 C13 -40(5) . .
N1 Ce1 O3 C13 67(5) . .
O2 Ce1 O3 C13 -150(5) . .
O2 Ce1 O3 C13 -168(5) 5_656 .
Si1 Ce1 O3 C13 95(5) . .
Ce1 Ce1 O3 C13 -156(5) 5_656 .
C2 Si1 N1 Si2 65.6(6) . .
C3 Si1 N1 Si2 -58.7(6) . .
C1 Si1 N1 Si2 -177.6(4) . .
Ce1 Si1 N1 Si2 173.9(6) . .
C2 Si1 N1 Ce1 -108.3(4) . .
C3 Si1 N1 Ce1 127.4(4) . .
C1 Si1 N1 Ce1 8.5(4) . .
C6 Si2 N1 Si1 109.5(5) . .
C4 Si2 N1 Si1 -131.2(5) . .
C5 Si2 N1 Si1 -11.9(6) . .
C6 Si2 N1 Ce1 -77.1(5) . .
C4 Si2 N1 Ce1 42.2(5) . .
C5 Si2 N1 Ce1 161.5(4) . .
O1 Ce1 N1 Si1 -172.6(3) . .
O3 Ce1 N1 Si1 83.9(3) . .
O2 Ce1 N1 Si1 -12.2(5) . .
O2 Ce1 N1 Si1 -76.3(3) 5_656 .
Ce1 Ce1 N1 Si1 -53.1(4) 5_656 .
O1 Ce1 N1 Si2 13.3(4) . .
O3 Ce1 N1 Si2 -90.1(4) . .
O2 Ce1 N1 Si2 173.7(2) . .
O2 Ce1 N1 Si2 109.6(4) 5_656 .
Si1 Ce1 N1 Si2 -174.1(6) . .
Ce1 Ce1 N1 Si2 132.8(3) 5_656 .
Ce1 O1 C7 C8 -168(2) . .
Ce1 O1 C7 C9 -28(4) . .
Ce1 O2 C10 C11 58.6(9) . .
Ce1 O2 C10 C11 -124.0(6) 5_656 .
Ce1 O2 C10 C12 -68.1(9) . .
Ce1 O2 C10 C12 109.3(6) 5_656 .
Ce1 O3 C13 C15 -108(5) . .
Ce1 O3 C13 C14 32(6) . .
